data_7237800
loop_
_publ_author_name
'Liu, Dan'
'Li, Chenguang'
'Niu, Shujie'
'Li, Yang'
'Hu, Mengxiao'
'Li, Qingyuan'
'Zhu, Weigang'
'Zhang, Xiaotao'
'Dong, Huanli'
'Hu, Wenping'

_publ_section_title
;
 A case study of tuning the crystal polymorphs of organic semiconductors
 towards simultaneously improved light emission and field-effect
 properties
;
_journal_issue 20
_journal_name_full 'Journal of Materials Chemistry C'
_journal_page_first 5925
_journal_paper_doi 10.1039/C9TC01321K
_journal_volume 7
_journal_year 2019
_chemical_formula_moiety 'C32 H18'
_chemical_formula_sum 'C32 H18'
_chemical_formula_weight 402.46
_space_group_crystal_system orthorhombic
_space_group_IT_number 19
_space_group_name_Hall 'P 2ac 2ab'
_space_group_name_H-M_alt 'P 21 21 21'
_atom_sites_solution_hydrogens geom
_audit_creation_date 2018-08-15
_audit_creation_method
;
Olex2 1.2
(compiled 2018.05.29 svn.r3508 for OlexSys, GUI svn.r5506)
;
_audit_update_record
;
2018-08-27 deposited with the CCDC.	2019-04-02 downloaded from the CCDC.
;
_cell_angle_alpha 90
_cell_angle_beta 90
_cell_angle_gamma 90
_cell_formula_units_Z 4
_cell_length_a 3.94060(10)
_cell_length_b 19.7156(5)
_cell_length_c 30.0106(11)
_cell_measurement_reflns_used 7325
_cell_measurement_temperature 173(2)
_cell_measurement_theta_max 31.2310
_cell_measurement_theta_min 1.6680
_cell_volume 2331.56(12)
_computing_cell_refinement 'CrysAlisPro 1.171.39.9d (Rigaku OD, 2015)'
_computing_data_collection 'CrystalClear (Rigaku Inc., 2007)'
_computing_data_reduction 'CrysAlisPro 1.171.39.9d (Rigaku OD, 2015)'
_computing_molecular_graphics 'Olex2 (Dolomanov et al., 2009)'
_computing_publication_material 'CIFTAB (Sheldrick, 2013)'
_computing_structure_refinement 'ShelXL (Sheldrick, 2015)'
_computing_structure_solution 'SHELXT 2014/5 (Sheldrick, 2014)'
_diffrn_ambient_temperature 173.15
_diffrn_measured_fraction_theta_full 0.993
_diffrn_measured_fraction_theta_max 0.993
_diffrn_measurement_device_type 'MM007-HF CCD(Saturn 724+)'
_diffrn_measurement_method '\w scans at fixed \c = 45\%'
_diffrn_radiation_monochromator Confocal
_diffrn_radiation_type MoK\a
_diffrn_radiation_wavelength 0.71073
_diffrn_reflns_av_R_equivalents 0.0313
_diffrn_reflns_av_unetI/netI 0.0334
_diffrn_reflns_Laue_measured_fraction_full 0.993
_diffrn_reflns_Laue_measured_fraction_max 0.993
_diffrn_reflns_limit_h_max 5
_diffrn_reflns_limit_h_min -4
_diffrn_reflns_limit_k_max 25
_diffrn_reflns_limit_k_min -25
_diffrn_reflns_limit_l_max 38
_diffrn_reflns_limit_l_min -38
_diffrn_reflns_number 16538
_diffrn_reflns_point_group_measured_fraction_full 0.966
_diffrn_reflns_point_group_measured_fraction_max 0.948
_diffrn_reflns_theta_full 25.242
_diffrn_reflns_theta_max 27.495
_diffrn_reflns_theta_min 1.705
_diffrn_source 'Rotating Anode'
_exptl_absorpt_coefficient_mu 0.065
_exptl_absorpt_correction_T_max 1.0000
_exptl_absorpt_correction_T_min 0.7213
_exptl_absorpt_correction_type multi-scan
_exptl_absorpt_process_details 'CrystalClear (Rigaku Inc., 2007)'
_exptl_crystal_colour colorless
_exptl_crystal_density_diffrn 1.147
_exptl_crystal_description prism
_exptl_crystal_F_000 840
_exptl_crystal_size_max 0.467
_exptl_crystal_size_mid 0.141
_exptl_crystal_size_min 0.109
_refine_diff_density_max 0.160
_refine_diff_density_min -0.183
_refine_diff_density_rms 0.031
_refine_ls_abs_structure_details
;
 Flack x determined using 1332 quotients [(I+)-(I-)]/[(I+)+(I-)]
 (Parsons, Flack and Wagner, Acta Cryst. B69 (2013) 249-259).
;
_refine_ls_abs_structure_Flack -2.5(10)
_refine_ls_extinction_method none
_refine_ls_goodness_of_fit_ref 1.082
_refine_ls_hydrogen_treatment constr
_refine_ls_matrix_type full
_refine_ls_number_parameters 289
_refine_ls_number_reflns 5057
_refine_ls_number_restraints 0
_refine_ls_restrained_S_all 1.082
_refine_ls_R_factor_all 0.0553
_refine_ls_R_factor_gt 0.0412
_refine_ls_shift/su_max 0.000
_refine_ls_shift/su_mean 0.000
_refine_ls_structure_factor_coef Fsqd
_refine_ls_weighting_details 'w=1/[\s^2^(Fo^2^)+(0.0489P)^2^+0.0542P] where P=(Fo^2^+2Fc^2^)/3'
_refine_ls_weighting_scheme calc
_refine_ls_wR_factor_gt 0.0964
_refine_ls_wR_factor_ref 0.1027
_reflns_Friedel_coverage 0.606
_reflns_Friedel_fraction_full 0.925
_reflns_Friedel_fraction_max 0.883
_reflns_number_gt 4068
_reflns_number_total 5057
_reflns_threshold_expression 'I > 2\s(I)'
_cod_data_source_file c9tc01321k2.cif
_cod_data_source_block mx7381a_sq
_cod_database_code 7237800
_shelx_shelxl_version_number 2016/6
_shelx_space_group_comment
;
The symmetry employed for this shelxl refinement is uniquely defined
by the following loop, which should always be used as a source of
symmetry information in preference to the above space-group names.
They are only intended as comments.
;
_shelx_estimated_absorpt_t_max 0.993
_shelx_estimated_absorpt_t_min 0.970
_olex2_refinement_description
;
1. Fixed Uiso
 At 1.2 times of:
  All C(H) groups
2.a Aromatic/amide H refined with riding coordinates:
 C2(H2), C3(H3), C4(H4), C5(H5), C7(H7), C11(H11), C12(H12), C13(H13),
 C14(H14), C21(H21), C22(H22), C23(H23), C24(H24), C26(H26), C29(H29), C30(H30),
  C31(H31), C32(H32)
;
_olex2_submission_special_instructions 'No special instructions were received'

loop_
_space_group_symop_operation_xyz
'x, y, z'
'-x+1/2, -y, z+1/2'
'-x, y+1/2, -z+1/2'
'x+1/2, -y+1/2, -z'

loop_
_atom_site_label
_atom_site_type_symbol
_atom_site_fract_x
_atom_site_fract_y
_atom_site_fract_z
_atom_site_U_iso_or_equiv
_atom_site_adp_type
_atom_site_occupancy
_atom_site_site_symmetry_order
_atom_site_calc_flag
_atom_site_refinement_flags_posn
C1 C -0.0926(5) -0.33317(9) -0.12892(6) 0.0266(4) Uani 1 1 d .
C2 C -0.2717(5) -0.27570(9) -0.14541(6) 0.0309(4) Uani 1 1 d .
H2 H -0.344701 -0.274980 -0.175572 0.037 Uiso 1 1 calc R
C3 C -0.3398(5) -0.22190(9) -0.11859(7) 0.0362(5) Uani 1 1 d .
H3 H -0.456834 -0.183734 -0.130313 0.043 Uiso 1 1 calc R
C4 C -0.2383(6) -0.22210(9) -0.07339(7) 0.0364(5) Uani 1 1 d .
H4 H -0.288797 -0.184272 -0.054937 0.044 Uiso 1 1 calc R
C5 C -0.0694(5) -0.27596(9) -0.05627(6) 0.0321(5) Uani 1 1 d .
H5 H -0.004166 -0.275522 -0.025801 0.039 Uiso 1 1 calc R
C6 C 0.0124(5) -0.33345(9) -0.08323(6) 0.0267(4) Uani 1 1 d .
C7 C 0.1869(5) -0.38914(9) -0.06648(6) 0.0285(4) Uani 1 1 d .
H7 H 0.256322 -0.388860 -0.036162 0.034 Uiso 1 1 calc R
C8 C 0.2635(5) -0.44557(9) -0.09285(6) 0.0273(4) Uani 1 1 d .
C9 C 0.1623(5) -0.44619(8) -0.13865(6) 0.0261(4) Uani 1 1 d .
C10 C -0.0157(5) -0.38974(9) -0.15611(5) 0.0255(4) Uani 1 1 d .
C11 C 0.2454(5) -0.50403(9) -0.16487(6) 0.0315(5) Uani 1 1 d .
H11 H 0.181397 -0.505242 -0.195383 0.038 Uiso 1 1 calc R
C12 C 0.4145(5) -0.55743(9) -0.14699(7) 0.0367(5) Uani 1 1 d .
H12 H 0.467732 -0.595432 -0.165160 0.044 Uiso 1 1 calc R
C13 C 0.5127(5) -0.55726(10) -0.10159(7) 0.0377(5) Uani 1 1 d .
H13 H 0.627249 -0.595325 -0.089322 0.045 Uiso 1 1 calc R
C14 C 0.4428(5) -0.50249(9) -0.07555(6) 0.0322(5) Uani 1 1 d .
H14 H 0.514819 -0.502228 -0.045343 0.039 Uiso 1 1 calc R
C15 C -0.1193(5) -0.38995(9) -0.20160(6) 0.0293(4) Uani 1 1 d .
C16 C -0.2113(6) -0.38981(9) -0.24006(6) 0.0298(4) Uani 1 1 d .
C17 C -0.3156(5) -0.38965(9) -0.28362(6) 0.0301(4) Uani 1 1 d .
C18 C -0.4043(5) -0.38958(9) -0.32205(6) 0.0289(4) Uani 1 1 d .
C19 C -0.5044(5) -0.39012(8) -0.36762(6) 0.0255(4) Uani 1 1 d .
C20 C -0.6807(5) -0.33394(8) -0.38587(6) 0.0261(4) Uani 1 1 d .
C21 C -0.7669(5) -0.27594(9) -0.35984(7) 0.0318(5) Uani 1 1 d .
H21 H -0.706318 -0.274383 -0.329215 0.038 Uiso 1 1 calc R
C22 C -0.9351(5) -0.22280(9) -0.37852(7) 0.0384(5) Uani 1 1 d .
H22 H -0.991304 -0.184552 -0.360738 0.046 Uiso 1 1 calc R
C23 C -1.0273(6) -0.22377(10) -0.42400(7) 0.0396(5) Uani 1 1 d .
H23 H -1.142271 -0.186008 -0.436603 0.048 Uiso 1 1 calc R
C24 C -0.9532(5) -0.27800(10) -0.44967(7) 0.0347(5) Uani 1 1 d .
H24 H -1.020377 -0.278230 -0.480068 0.042 Uiso 1 1 calc R
C25 C -0.7758(5) -0.33494(9) -0.43191(6) 0.0285(4) Uani 1 1 d .
C26 C -0.6953(5) -0.39147(9) -0.45788(6) 0.0305(4) Uani 1 1 d .
H26 H -0.759966 -0.392038 -0.488376 0.037 Uiso 1 1 calc R
C27 C -0.5228(5) -0.44697(9) -0.44035(6) 0.0277(4) Uani 1 1 d .
C28 C -0.4239(5) -0.44690(9) -0.39454(6) 0.0257(4) Uani 1 1 d .
C29 C -0.2486(5) -0.50418(9) -0.37759(6) 0.0315(5) Uani 1 1 d .
H29 H -0.179431 -0.504631 -0.347271 0.038 Uiso 1 1 calc R
C30 C -0.1776(6) -0.55860(10) -0.40400(7) 0.0375(5) Uani 1 1 d .
H30 H -0.061888 -0.596652 -0.391897 0.045 Uiso 1 1 calc R
C31 C -0.2751(6) -0.55866(10) -0.44921(7) 0.0388(5) Uani 1 1 d .
H31 H -0.224677 -0.596782 -0.467402 0.047 Uiso 1 1 calc R
C32 C -0.4401(5) -0.50475(9) -0.46685(6) 0.0348(5) Uani 1 1 d .
H32 H -0.501951 -0.505395 -0.497439 0.042 Uiso 1 1 calc R

loop_
_atom_site_aniso_label
_atom_site_aniso_U_11
_atom_site_aniso_U_22
_atom_site_aniso_U_33
_atom_site_aniso_U_23
_atom_site_aniso_U_13
_atom_site_aniso_U_12
C1 0.0242(11) 0.0296(9) 0.0260(9) 0.0002(7) 0.0029(9) -0.0057(8)
C2 0.0300(12) 0.0337(9) 0.0291(10) 0.0031(7) -0.0005(9) -0.0032(9)
C3 0.0330(12) 0.0297(10) 0.0460(13) 0.0039(8) 0.0045(11) -0.0017(9)
C4 0.0360(13) 0.0319(10) 0.0412(12) -0.0087(8) 0.0076(11) -0.0056(10)
C5 0.0319(12) 0.0376(10) 0.0268(10) -0.0052(8) 0.0029(10) -0.0085(9)
C6 0.0247(11) 0.0320(9) 0.0235(9) -0.0005(7) 0.0012(9) -0.0079(8)
C7 0.0289(11) 0.0355(9) 0.0210(9) 0.0018(7) -0.0010(9) -0.0071(9)
C8 0.0217(11) 0.0311(9) 0.0289(10) 0.0038(7) 0.0006(9) -0.0073(8)
C9 0.0240(10) 0.0295(9) 0.0247(9) 0.0011(7) -0.0001(9) -0.0071(8)
C10 0.0250(11) 0.0317(9) 0.0199(9) 0.0010(7) 0.0006(9) -0.0048(8)
C11 0.0311(12) 0.0333(9) 0.0302(10) -0.0020(8) 0.0023(9) -0.0059(9)
C12 0.0356(12) 0.0298(9) 0.0445(12) -0.0037(8) 0.0030(11) -0.0015(9)
C13 0.0306(12) 0.0344(10) 0.0482(13) 0.0095(9) 0.0025(11) 0.0020(9)
C14 0.0270(12) 0.0384(10) 0.0312(10) 0.0089(8) -0.0029(10) -0.0034(9)
C15 0.0297(12) 0.0306(9) 0.0277(10) -0.0015(7) 0.0015(9) -0.0027(8)
C16 0.0316(11) 0.0316(9) 0.0262(10) -0.0010(7) 0.0002(9) -0.0003(8)
C17 0.0326(12) 0.0322(9) 0.0255(10) -0.0007(7) -0.0001(9) 0.0002(8)
C18 0.0292(12) 0.0293(9) 0.0281(10) -0.0005(7) 0.0006(10) -0.0006(8)
C19 0.0250(11) 0.0294(8) 0.0220(9) 0.0004(7) 0.0013(9) -0.0051(8)
C20 0.0232(10) 0.0296(8) 0.0255(9) 0.0017(7) 0.0009(9) -0.0044(8)
C21 0.0302(12) 0.0320(9) 0.0331(11) -0.0008(8) 0.0016(10) -0.0056(9)
C22 0.0341(13) 0.0303(10) 0.0507(13) 0.0002(9) 0.0027(12) -0.0009(9)
C23 0.0294(13) 0.0351(10) 0.0543(14) 0.0154(9) -0.0013(11) -0.0007(10)
C24 0.0276(11) 0.0413(11) 0.0354(11) 0.0128(8) -0.0034(10) -0.0075(9)
C25 0.0250(11) 0.0341(9) 0.0262(9) 0.0058(7) 0.0009(9) -0.0083(8)
C26 0.0291(11) 0.0419(10) 0.0204(9) 0.0022(8) -0.0017(9) -0.0101(9)
C27 0.0232(10) 0.0354(9) 0.0246(9) -0.0022(7) 0.0037(9) -0.0096(8)
C28 0.0227(11) 0.0303(9) 0.0243(9) 0.0000(7) 0.0026(9) -0.0068(8)
C29 0.0307(12) 0.0331(9) 0.0306(10) 0.0017(8) 0.0017(10) -0.0022(9)
C30 0.0355(13) 0.0298(10) 0.0471(13) 0.0006(8) 0.0072(11) -0.0004(9)
C31 0.0333(12) 0.0360(10) 0.0471(13) -0.0130(9) 0.0082(11) -0.0066(9)
C32 0.0316(12) 0.0444(11) 0.0285(10) -0.0096(8) 0.0035(10) -0.0110(9)

loop_
_atom_type_symbol
_atom_type_description
_atom_type_scat_dispersion_real
_atom_type_scat_dispersion_imag
_atom_type_scat_source
C C 0.0033 0.0016 'International Tables Vol C Tables 4.2.6.8 and 6.1.1.4'
H H 0.0000 0.0000 'International Tables Vol C Tables 4.2.6.8 and 6.1.1.4'

loop_
_geom_angle_atom_site_label_1
_geom_angle_atom_site_label_2
_geom_angle_atom_site_label_3
_geom_angle
C2 C1 C6 118.61(16)
C10 C1 C2 122.22(16)
C10 C1 C6 119.16(16)
C1 C2 H2 119.5
C3 C2 C1 120.91(18)
C3 C2 H2 119.5
C2 C3 H3 119.7
C2 C3 C4 120.67(18)
C4 C3 H3 119.7
C3 C4 H4 119.8
C5 C4 C3 120.33(17)
C5 C4 H4 119.8
C4 C5 H5 119.4
C4 C5 C6 121.19(18)
C6 C5 H5 119.4
C5 C6 C1 118.28(17)
C7 C6 C1 119.50(16)
C7 C6 C5 122.22(16)
C6 C7 H7 119.0
C6 C7 C8 122.05(17)
C8 C7 H7 119.0
C7 C8 C9 119.35(17)
C7 C8 C14 121.86(17)
C14 C8 C9 118.79(17)
C10 C9 C8 119.13(15)
C10 C9 C11 122.61(16)
C11 C9 C8 118.26(16)
C1 C10 C9 120.81(15)
C1 C10 C15 119.57(16)
C9 C10 C15 119.61(16)
C9 C11 H11 119.5
C12 C11 C9 121.06(18)
C12 C11 H11 119.5
C11 C12 H12 119.6
C11 C12 C13 120.85(18)
C13 C12 H12 119.6
C12 C13 H13 120.0
C14 C13 C12 119.93(18)
C14 C13 H13 120.0
C8 C14 H14 119.5
C13 C14 C8 121.09(18)
C13 C14 H14 119.5
C16 C15 C10 179.2(2)
C15 C16 C17 180.0(3)
C18 C17 C16 179.4(2)
C17 C18 C19 179.1(2)
C20 C19 C18 120.08(16)
C28 C19 C18 119.46(16)
C28 C19 C20 120.46(16)
C19 C20 C21 122.11(16)
C19 C20 C25 119.37(15)
C21 C20 C25 118.51(16)
C20 C21 H21 119.7
C22 C21 C20 120.52(19)
C22 C21 H21 119.7
C21 C22 H22 119.6
C21 C22 C23 120.87(18)
C23 C22 H22 119.6
C22 C23 H23 119.8
C24 C23 C22 120.43(18)
C24 C23 H23 119.8
C23 C24 H24 119.4
C23 C24 C25 121.10(18)
C25 C24 H24 119.4
C24 C25 C20 118.57(17)
C26 C25 C20 119.34(16)
C26 C25 C24 122.09(17)
C25 C26 H26 119.1
C27 C26 C25 121.84(16)
C27 C26 H26 119.1
C26 C27 C28 119.75(16)
C26 C27 C32 121.91(17)
C32 C27 C28 118.33(17)
C19 C28 C27 119.23(16)
C19 C28 C29 122.27(16)
C29 C28 C27 118.49(16)
C28 C29 H29 119.4
C30 C29 C28 121.23(18)
C30 C29 H29 119.4
C29 C30 H30 119.9
C29 C30 C31 120.27(19)
C31 C30 H30 119.9
C30 C31 H31 119.8
C32 C31 C30 120.43(18)
C32 C31 H31 119.8
C27 C32 H32 119.4
C31 C32 C27 121.23(18)
C31 C32 H32 119.4

loop_
_geom_bond_atom_site_label_1
_geom_bond_atom_site_label_2
_geom_bond_distance
C1 C2 1.424(3)
C1 C6 1.432(2)
C1 C10 1.415(2)
C2 H2 0.9500
C2 C3 1.358(3)
C3 H3 0.9500
C3 C4 1.414(3)
C4 H4 0.9500
C4 C5 1.354(3)
C5 H5 0.9500
C5 C6 1.430(2)
C6 C7 1.390(3)
C7 H7 0.9500
C7 C8 1.398(2)
C8 C9 1.431(2)
C8 C14 1.424(3)
C9 C10 1.416(2)
C9 C11 1.424(2)
C10 C15 1.425(2)
C11 H11 0.9500
C11 C12 1.357(3)
C12 H12 0.9500
C12 C13 1.417(3)
C13 H13 0.9500
C13 C14 1.361(3)
C14 H14 0.9500
C15 C16 1.210(2)
C16 C17 1.370(2)
C17 C18 1.205(2)
C18 C19 1.423(2)
C19 C20 1.418(2)
C19 C28 1.417(2)
C20 C21 1.426(2)
C20 C25 1.432(2)
C21 H21 0.9500
C21 C22 1.361(3)
C22 H22 0.9500
C22 C23 1.413(3)
C23 H23 0.9500
C23 C24 1.350(3)
C24 H24 0.9500
C24 C25 1.426(3)
C25 C26 1.397(2)
C26 H26 0.9500
C26 C27 1.392(3)
C27 C28 1.429(2)
C27 C32 1.427(2)
C28 C29 1.418(3)
C29 H29 0.9500
C29 C30 1.363(3)
C30 H30 0.9500
C30 C31 1.410(3)
C31 H31 0.9500
C31 C32 1.354(3)
C32 H32 0.9500
